data_1508203
loop_
_publ_author_name
'Felix, Ryan J.'
'Weber, Dieter'
'Gutierrez, Osvaldo'
'Tantillo, Dean J.'
'Gagn\'e, Michel R'

_publ_section_title
;
 A gold-catalysed enantioselective Cope rearrangement of achiral
 1,5-dienes.
;
_journal_issue 5
_journal_name_full 'Nature chemistry'
_journal_page_first 405
_journal_page_last 409
_journal_paper_doi 10.1038/nchem.1327
_journal_volume 4
_journal_year 2012
_chemical_absolute_configuration ad
_chemical_formula_moiety 'C48 H50 Au2 Cl2 P2, 2(C6 H6)'
_chemical_formula_sum 'C60 H62 Au2 Cl2 P2'
_chemical_formula_weight 1309.87
_chemical_name_systematic
;
 ? 
;
_space_group_crystal_system orthorhombic
_space_group_IT_number 19
_space_group_name_Hall 'P 2ac 2ab'
_space_group_name_H-M_alt 'P 21 21 21'
_symmetry_space_group_name_Hall 'P 2ac 2ab'
_symmetry_space_group_name_H-M 'P 21 21 21'
_atom_sites_solution_hydrogens geom
_atom_sites_solution_primary direct
_atom_sites_solution_secondary difmap
_audit_creation_date 2011-08-02
_audit_creation_method
;
  Olex2 1.1-beta
  (compiled Feb 15 2011 20:38:53, GUI svn.r3494)
;
_cell_angle_alpha 90.00
_cell_angle_beta 90.00
_cell_angle_gamma 90.00
_cell_formula_units_Z 4
_cell_length_a 11.4778(2)
_cell_length_b 16.5221(3)
_cell_length_c 27.7080(4)
_cell_measurement_reflns_used 9846
_cell_measurement_temperature 100.15
_cell_measurement_theta_max 70.09
_cell_measurement_theta_min 3.19
_cell_volume 5254.47(15)
_computing_data_reduction 'SAINT v7.68A (Bruker, 2009)'
_computing_molecular_graphics
;
O. V. Dolomanov, L. J. Bourhis, R. J. Gildea, J. A. K. Howard and H. Puschmann,
OLEX2: a complete structure solution, refinement and analysis program.
J. Appl. Cryst. (2009). 42, 339-341.
;
_computing_publication_material
;
O. V. Dolomanov, L. J. Bourhis, R. J. Gildea, J. A. K. Howard and H. Puschmann,
OLEX2: a complete structure solution, refinement and analysis program.
J. Appl. Cryst. (2009). 42, 339-341.
;
_computing_structure_refinement 'SHELXL-97 (Sheldrick, 2008)'
_computing_structure_solution 'smtbx-flip (Bourhis, 2008)'
_diffrn_ambient_temperature 100.15
_diffrn_detector_area_resol_mean 8
_diffrn_measured_fraction_theta_full 1.000
_diffrn_measured_fraction_theta_max 1.000
_diffrn_measurement_device_type 'Bruker SMART APEX CCD area detector'
_diffrn_measurement_method '\w and \f scans'
_diffrn_radiation_monochromator graphite
_diffrn_radiation_type CuK\a
_diffrn_radiation_wavelength 1.54184
_diffrn_reflns_av_R_equivalents 0.0568
_diffrn_reflns_av_unetI/netI 0.0464
_diffrn_reflns_limit_h_max 13
_diffrn_reflns_limit_h_min -13
_diffrn_reflns_limit_k_max 20
_diffrn_reflns_limit_k_min -20
_diffrn_reflns_limit_l_max 33
_diffrn_reflns_limit_l_min -33
_diffrn_reflns_number 48339
_diffrn_reflns_theta_full 70.09
_diffrn_reflns_theta_max 70.09
_diffrn_reflns_theta_min 3.11
_diffrn_source 'sealed tube'
_diffrn_standards_number 0
_exptl_absorpt_coefficient_mu 12.140
_exptl_absorpt_correction_T_max 0.6037
_exptl_absorpt_correction_T_min 0.1251
_exptl_absorpt_correction_type numerical
_exptl_absorpt_process_details
;
 SADABS-2008/1 (Bruker,2008) was used for absorption correction.
 R(int) was 0.1488 before and 0.0880 after correction.
 The Ratio of minimum to maximum transmission is 0.2072.
 The \l/2 correction factor is 0.0015
;
_exptl_crystal_colour colourless
_exptl_crystal_colour_lustre clear
_exptl_crystal_colour_primary colourless
_exptl_crystal_density_diffrn 1.656
_exptl_crystal_density_method 'not measured'
_exptl_crystal_description plate
_exptl_crystal_F_000 2576
_exptl_crystal_size_max 0.27
_exptl_crystal_size_mid 0.25
_exptl_crystal_size_min 0.068
_refine_diff_density_max 1.546
_refine_diff_density_min -0.671
_refine_diff_density_rms 0.109
_refine_ls_abs_structure_details 'Flack H D (1983), Acta Cryst. A39, 876-881'
_refine_ls_abs_structure_Flack -0.002(6)
_refine_ls_extinction_method none
_refine_ls_goodness_of_fit_ref 1.034
_refine_ls_hydrogen_treatment constr
_refine_ls_matrix_type full
_refine_ls_number_parameters 603
_refine_ls_number_reflns 9953
_refine_ls_number_restraints 36
_refine_ls_restrained_S_all 1.046
_refine_ls_R_factor_all 0.0252
_refine_ls_R_factor_gt 0.0247
_refine_ls_shift/su_max 0.007
_refine_ls_shift/su_mean 0.000
_refine_ls_structure_factor_coef Fsqd
_refine_ls_weighting_details 'calc w=1/[\s^2^(Fo^2^)+(0.0323P)^2^+0.1035P] where P=(Fo^2^+2Fc^2^)/3'
_refine_ls_weighting_scheme calc
_refine_ls_wR_factor_gt 0.0621
_refine_ls_wR_factor_ref 0.0625
_reflns_number_gt 9757
_reflns_number_total 9953
_reflns_threshold_expression >2sigma(I)
_cod_data_source_file nchem.1327-s2.cif
_cod_data_source_block x1108002
_cod_database_code 1508203

loop_
_space_group_symop_id
_space_group_symop_operation_xyz
1 'x, y, z'
2 '-x+1/2, -y, z+1/2'
3 'x+1/2, -y+1/2, -z'
4 '-x, y+1/2, -z+1/2'

loop_
_atom_site_label
_atom_site_type_symbol
_atom_site_fract_x
_atom_site_fract_y
_atom_site_fract_z
_atom_site_U_iso_or_equiv
_atom_site_adp_type
_atom_site_occupancy
_atom_site_symmetry_multiplicity
_atom_site_calc_flag
_atom_site_refinement_flags
Au1 Au 0.868278(14) 0.304230(9) 0.309651(5) 0.01505(5) Uani 1 1 d .
Cl1 Cl 1.02382(9) 0.24925(6) 0.34952(3) 0.0205(2) Uani 1 1 d .
P1 P 0.71501(9) 0.35428(6) 0.26964(3) 0.01409(19) Uani 1 1 d .
Au2 Au 0.642610(15) 0.552130(9) 0.412396(5) 0.01547(5) Uani 1 1 d .
Cl2 Cl 0.45596(9) 0.52940(6) 0.43702(4) 0.0227(2) Uani 1 1 d .
P2 P 0.83235(9) 0.57248(6) 0.39857(3) 0.0140(2) Uani 1 1 d .
C1 C 0.5839(4) 0.3484(2) 0.30579(14) 0.0160(8) Uani 1 1 d .
C2 C 0.5919(4) 0.3321(2) 0.35466(15) 0.0178(8) Uani 1 1 d .
H2 H 0.6660 0.3214 0.3685 0.021 Uiso 1 1 calc R
C3 C 0.4926(4) 0.3309(3) 0.38405(15) 0.0198(9) Uani 1 1 d .
C4 C 0.3852(4) 0.3456(3) 0.36293(15) 0.0191(8) Uani 1 1 d .
H4 H 0.3176 0.3463 0.3827 0.023 Uiso 1 1 calc R
C5 C 0.3733(4) 0.3594(2) 0.31341(14) 0.0178(8) Uani 1 1 d .
C6 C 0.4732(4) 0.3617(3) 0.28534(14) 0.0176(8) Uani 1 1 d .
H6 H 0.4669 0.3723 0.2518 0.021 Uiso 1 1 calc R
C7 C 0.5038(4) 0.3157(3) 0.43745(15) 0.0263(10) Uani 1 1 d .
H7A H 0.5261 0.3660 0.4537 0.039 Uiso 1 1 calc R
H7B H 0.5636 0.2744 0.4431 0.039 Uiso 1 1 calc R
H7C H 0.4290 0.2968 0.4502 0.039 Uiso 1 1 calc R
C8 C 0.2551(4) 0.3726(3) 0.29152(17) 0.0245(9) Uani 1 1 d .
H8A H 0.2636 0.3989 0.2600 0.037 Uiso 1 1 calc R
H8B H 0.2085 0.4070 0.3129 0.037 Uiso 1 1 calc R
H8C H 0.2160 0.3203 0.2874 0.037 Uiso 1 1 calc R
C9 C 0.6819(4) 0.2970(3) 0.21530(14) 0.0177(8) Uani 1 1 d .
C10 C 0.7122(4) 0.2148(3) 0.21480(15) 0.0210(9) Uani 1 1 d .
H10 H 0.7533 0.1923 0.2414 0.025 Uiso 1 1 calc R
C11 C 0.6829(4) 0.1659(3) 0.17593(17) 0.0237(9) Uani 1 1 d .
C12 C 0.6247(4) 0.2001(3) 0.13742(15) 0.0227(9) Uani 1 1 d .
H12 H 0.6051 0.1669 0.1106 0.027 Uiso 1 1 calc R
C13 C 0.5936(4) 0.2819(3) 0.13653(14) 0.0191(8) Uani 1 1 d .
C14 C 0.6238(4) 0.3304(2) 0.17564(14) 0.0173(8) Uani 1 1 d .
H14 H 0.6049 0.3864 0.1754 0.021 Uiso 1 1 calc R
C15 C 0.7128(5) 0.0773(3) 0.1766(2) 0.0374(13) Uani 1 1 d .
H15A H 0.6410 0.0453 0.1758 0.056 Uiso 1 1 calc R
H15B H 0.7564 0.0647 0.2060 0.056 Uiso 1 1 calc R
H15C H 0.7606 0.0642 0.1483 0.056 Uiso 1 1 calc R
C16 C 0.5298(4) 0.3160(3) 0.09347(16) 0.0254(10) Uani 1 1 d .
H16A H 0.5717 0.3016 0.0639 0.038 Uiso 1 1 calc R
H16B H 0.5255 0.3750 0.0963 0.038 Uiso 1 1 calc R
H16C H 0.4509 0.2935 0.0923 0.038 Uiso 1 1 calc R
C17 C 0.7245(4) 0.4592(2) 0.24994(13) 0.0148(8) Uani 1 1 d .
C18 C 0.7993(4) 0.4810(3) 0.21235(14) 0.0190(8) Uani 1 1 d .
C19 C 0.7822(4) 0.5581(3) 0.19183(14) 0.0202(8) Uani 1 1 d .
H19 H 0.8174 0.5707 0.1617 0.024 Uiso 1 1 calc R
C20 C 0.7149(4) 0.6160(3) 0.21493(15) 0.0217(9) Uani 1 1 d .
H20 H 0.7016 0.6667 0.1998 0.026 Uiso 1 1 calc R
C21 C 0.6669(4) 0.6008(3) 0.25977(15) 0.0170(8) Uani 1 1 d .
C22 C 0.6615(4) 0.5196(3) 0.27432(14) 0.0165(8) Uani 1 1 d .
H22 H 0.6144 0.5052 0.3012 0.020 Uiso 1 1 calc R
C23 C 0.9079(4) 0.4349(3) 0.19966(13) 0.0178(8) Uani 1 1 d .
H23A H 0.9332 0.4502 0.1667 0.021 Uiso 1 1 calc R
H23B H 0.8903 0.3762 0.1995 0.021 Uiso 1 1 calc R
C24 C 1.0121(4) 0.4519(3) 0.23673(14) 0.0188(8) Uani 1 1 d .
H24A H 1.0230 0.4038 0.2576 0.023 Uiso 1 1 calc R
H24B H 1.0851 0.4604 0.2184 0.023 Uiso 1 1 calc R
C25 C 0.9894(4) 0.5249(3) 0.26806(14) 0.0157(8) Uani 1 1 d .
C26 C 0.9461(4) 0.5182(3) 0.31491(14) 0.0157(8) Uani 1 1 d .
H26 H 0.9585 0.4695 0.3324 0.019 Uiso 1 1 calc R
C27 C 0.8851(4) 0.5812(2) 0.33672(13) 0.0151(8) Uani 1 1 d .
C28 C 0.8625(4) 0.6526(2) 0.31042(13) 0.0193(8) Uani 1 1 d .
C29 C 0.9310(4) 0.6653(3) 0.26947(14) 0.0181(8) Uani 1 1 d .
H29 H 0.9341 0.7178 0.2556 0.022 Uiso 1 1 calc R
C30 C 0.9947(4) 0.6029(3) 0.24849(14) 0.0198(9) Uani 1 1 d .
H30 H 1.0417 0.6132 0.2210 0.024 Uiso 1 1 calc R
C31 C 0.7560(4) 0.7059(3) 0.31790(14) 0.0207(9) Uani 1 1 d .
H31A H 0.7703 0.7594 0.3029 0.025 Uiso 1 1 calc R
H31B H 0.7443 0.7146 0.3529 0.025 Uiso 1 1 calc R
C32 C 0.6412(4) 0.6679(2) 0.29558(15) 0.0206(8) Uani 1 1 d .
H32A H 0.5923 0.6460 0.3220 0.025 Uiso 1 1 calc R
H32B H 0.5962 0.7110 0.2792 0.025 Uiso 1 1 calc R
C33 C 0.9123(4) 0.4891(3) 0.42555(13) 0.0155(8) Uani 1 1 d .
C34 C 0.8529(4) 0.4157(2) 0.42979(12) 0.0164(7) Uani 1 1 d .
H34 H 0.7745 0.4120 0.4190 0.020 Uiso 1 1 calc R
C35 C 0.9071(4) 0.3476(3) 0.44971(13) 0.0176(8) Uani 1 1 d .
C36 C 1.0206(4) 0.3561(3) 0.46619(14) 0.0179(8) Uani 1 1 d .
H36 H 1.0589 0.3103 0.4795 0.022 Uiso 1 1 calc R
C37 C 1.0800(4) 0.4292(3) 0.46384(15) 0.0212(9) Uani 1 1 d .
C38 C 1.0258(4) 0.4958(3) 0.44321(14) 0.0191(8) Uani 1 1 d .
H38 H 1.0659 0.5459 0.4411 0.023 Uiso 1 1 calc R
C39 C 0.8421(4) 0.2689(3) 0.45472(14) 0.0210(9) Uani 1 1 d .
H39A H 0.7906 0.2716 0.4829 0.032 Uiso 1 1 calc R
H39B H 0.8978 0.2245 0.4589 0.032 Uiso 1 1 calc R
H39C H 0.7955 0.2593 0.4256 0.032 Uiso 1 1 calc R
C40 C 1.2015(4) 0.4351(3) 0.4849(2) 0.0357(12) Uani 1 1 d .
H40A H 1.1970 0.4560 0.5179 0.054 Uiso 1 1 calc R
H40B H 1.2486 0.4718 0.4651 0.054 Uiso 1 1 calc R
H40C H 1.2375 0.3813 0.4852 0.054 Uiso 1 1 calc R
C41 C 0.8795(4) 0.6677(2) 0.42565(12) 0.0150(8) Uani 1 1 d .
C42 C 0.9850(4) 0.7032(3) 0.41314(14) 0.0179(8) Uani 1 1 d .
H42 H 1.0372 0.6752 0.3924 0.021 Uiso 1 1 calc R
C43 C 1.0150(4) 0.7797(3) 0.43079(14) 0.0196(9) Uani 1 1 d .
C44 C 0.9351(4) 0.8200(3) 0.46039(15) 0.0216(9) Uani 1 1 d .
H44 H 0.9545 0.8721 0.4725 0.026 Uiso 1 1 calc R
C45 C 0.8282(4) 0.7863(3) 0.47269(14) 0.0208(9) Uani 1 1 d .
C46 C 0.8013(4) 0.7094(3) 0.45550(14) 0.0200(8) Uani 1 1 d .
H46 H 0.7293 0.6849 0.4641 0.024 Uiso 1 1 calc R
C47 C 1.1288(4) 0.8186(3) 0.41638(16) 0.0258(9) Uani 1 1 d .
H47A H 1.1873 0.8085 0.4414 0.039 Uiso 1 1 calc R
H47B H 1.1175 0.8771 0.4127 0.039 Uiso 1 1 calc R
H47C H 1.1554 0.7955 0.3857 0.039 Uiso 1 1 calc R
C48 C 0.7393(4) 0.8342(3) 0.50131(16) 0.0273(10) Uani 1 1 d .
H48A H 0.7728 0.8496 0.5325 0.041 Uiso 1 1 calc R
H48B H 0.6698 0.8009 0.5066 0.041 Uiso 1 1 calc R
H48C H 0.7177 0.8830 0.4833 0.041 Uiso 1 1 calc R
C49 C 0.2981(10) 0.4243(6) 0.6308(3) 0.079(2) Uani 1 1 d U
H49 H 0.3445 0.3796 0.6212 0.095 Uiso 1 1 calc R
C50 C 0.2016(11) 0.4087(6) 0.6589(4) 0.088(3) Uani 1 1 d U
H50 H 0.1825 0.3550 0.6683 0.106 Uiso 1 1 calc R
C51 C 0.1255(9) 0.4806(5) 0.6744(3) 0.068(2) Uani 1 1 d U
H51 H 0.0562 0.4751 0.6929 0.082 Uiso 1 1 calc R
C52 C 0.1676(5) 0.5526(4) 0.65910(19) 0.0409(12) Uani 1 1 d U
H52 H 0.1282 0.6009 0.6680 0.049 Uiso 1 1 calc R
C53 C 0.2665(6) 0.5578(5) 0.6308(2) 0.0497(15) Uani 1 1 d U
H53 H 0.2902 0.6102 0.6208 0.060 Uiso 1 1 calc R
C54 C 0.3304(8) 0.4963(6) 0.6166(3) 0.070(2) Uani 1 1 d U
H54 H 0.3972 0.5038 0.5969 0.084 Uiso 1 1 calc R
C55 C 0.6858(5) 0.4606(4) 0.53916(17) 0.0377(13) Uani 1 1 d .
H55 H 0.6259 0.4893 0.5228 0.045 Uiso 1 1 calc R
C56 C 0.6646(5) 0.3843(3) 0.55773(18) 0.0351(12) Uani 1 1 d .
H56 H 0.5897 0.3605 0.5541 0.042 Uiso 1 1 calc R
C57 C 0.7519(5) 0.3424(3) 0.58156(18) 0.0331(11) Uani 1 1 d .
H57 H 0.7374 0.2899 0.5942 0.040 Uiso 1 1 calc R
C58 C 0.8603(5) 0.3778(3) 0.58666(17) 0.0358(11) Uani 1 1 d .
H58 H 0.9203 0.3492 0.6030 0.043 Uiso 1 1 calc R
C59 C 0.8827(5) 0.4539(3) 0.56840(19) 0.0392(13) Uani 1 1 d .
H59 H 0.9575 0.4776 0.5722 0.047 Uiso 1 1 calc R
C60 C 0.7961(6) 0.4951(3) 0.54466(19) 0.0410(14) Uani 1 1 d .
H60 H 0.8113 0.5474 0.5319 0.049 Uiso 1 1 calc R

loop_
_atom_site_aniso_label
_atom_site_aniso_U_11
_atom_site_aniso_U_22
_atom_site_aniso_U_33
_atom_site_aniso_U_23
_atom_site_aniso_U_13
_atom_site_aniso_U_12
Au1 0.01360(8) 0.01801(8) 0.01354(7) 0.00024(6) -0.00124(6) 0.00153(7)
Cl1 0.0175(5) 0.0276(5) 0.0165(4) -0.0011(4) -0.0025(3) 0.0065(4)
P1 0.0128(5) 0.0171(5) 0.0124(4) 0.0009(4) -0.0012(3) 0.0007(4)
Au2 0.01473(8) 0.01661(8) 0.01508(7) 0.00162(6) 0.00040(6) -0.00040(7)
Cl2 0.0151(5) 0.0254(5) 0.0275(5) 0.0036(4) 0.0038(4) -0.0014(4)
P2 0.0142(5) 0.0149(5) 0.0131(4) 0.0001(3) 0.0012(3) -0.0010(4)
C1 0.017(2) 0.0140(18) 0.0170(18) -0.0020(15) 0.0005(15) -0.0004(15)
C2 0.018(2) 0.0169(19) 0.0184(19) 0.0010(15) -0.0019(16) -0.0019(16)
C3 0.025(2) 0.017(2) 0.0172(19) -0.0005(15) -0.0020(16) -0.0010(17)
C4 0.018(2) 0.0188(19) 0.0210(19) 0.0024(15) 0.0069(16) -0.0010(17)
C5 0.016(2) 0.0161(18) 0.0209(18) -0.0014(14) -0.0033(17) 0.0001(16)
C6 0.018(2) 0.019(2) 0.0158(18) 0.0001(15) -0.0014(15) 0.0002(17)
C7 0.026(2) 0.035(3) 0.018(2) 0.0033(18) 0.0036(17) 0.001(2)
C8 0.018(2) 0.030(2) 0.025(2) -0.0029(18) -0.0003(18) -0.0007(19)
C9 0.0136(19) 0.023(2) 0.0166(17) -0.0024(16) 0.0018(14) -0.0020(17)
C10 0.021(2) 0.021(2) 0.0206(19) -0.0013(16) -0.0041(16) 0.0020(17)
C11 0.020(2) 0.021(2) 0.030(2) -0.0028(17) -0.0009(17) -0.0001(18)
C12 0.022(2) 0.024(2) 0.0221(19) -0.0078(16) 0.0025(16) -0.005(2)
C13 0.020(2) 0.022(2) 0.0150(17) -0.0007(15) 0.0037(16) -0.0040(17)
C14 0.013(2) 0.0168(18) 0.0221(18) 0.0008(14) -0.0010(15) 0.0021(16)
C15 0.042(3) 0.020(2) 0.050(3) -0.008(2) -0.021(2) 0.006(2)
C16 0.026(2) 0.029(2) 0.021(2) -0.0017(18) -0.0050(18) -0.0030(19)
C17 0.018(2) 0.0147(19) 0.0114(15) -0.0028(14) -0.0049(14) -0.0012(16)
C18 0.018(2) 0.025(2) 0.0132(17) -0.0002(16) -0.0024(15) -0.0021(18)
C19 0.023(2) 0.024(2) 0.0133(16) 0.0041(16) -0.0043(16) -0.0049(18)
C20 0.023(2) 0.022(2) 0.020(2) 0.0047(16) -0.0049(17) -0.0015(18)
C21 0.011(2) 0.0177(19) 0.0219(18) 0.0020(15) -0.0044(15) 0.0040(16)
C22 0.014(2) 0.0204(19) 0.0154(16) 0.0018(14) -0.0021(14) 0.0012(16)
C23 0.018(2) 0.022(2) 0.0130(16) -0.0013(15) 0.0040(14) 0.0014(17)
C24 0.016(2) 0.023(2) 0.0170(18) -0.0013(17) 0.0004(15) 0.0016(18)
C25 0.0086(18) 0.023(2) 0.0154(17) -0.0029(15) -0.0037(14) 0.0025(16)
C26 0.0138(19) 0.0187(19) 0.0145(17) 0.0012(15) -0.0019(15) -0.0031(16)
C27 0.015(2) 0.0169(18) 0.0129(16) -0.0003(14) -0.0005(14) -0.0044(16)
C28 0.025(2) 0.0187(18) 0.0142(16) -0.0023(14) -0.0026(18) -0.0032(18)
C29 0.020(2) 0.0180(19) 0.0164(18) 0.0054(15) -0.0034(16) -0.0015(17)
C30 0.017(2) 0.030(2) 0.0121(17) 0.0029(16) 0.0009(15) -0.0033(19)
C31 0.029(2) 0.017(2) 0.0171(18) 0.0006(15) -0.0016(16) -0.0022(18)
C32 0.022(2) 0.0158(18) 0.0238(18) 0.0024(15) -0.0010(18) 0.0061(18)
C33 0.017(2) 0.020(2) 0.0089(15) 0.0011(14) 0.0002(14) 0.0007(17)
C34 0.018(2) 0.0194(18) 0.0113(15) -0.0014(13) -0.0019(15) -0.0010(18)
C35 0.021(2) 0.021(2) 0.0114(16) -0.0029(15) 0.0000(15) -0.0003(17)
C36 0.017(2) 0.020(2) 0.0166(17) 0.0018(15) 0.0031(15) 0.0068(17)
C37 0.015(2) 0.025(2) 0.0226(19) 0.0020(16) -0.0022(16) -0.0028(17)
C38 0.018(2) 0.021(2) 0.0184(18) 0.0026(16) 0.0023(16) -0.0043(17)
C39 0.027(3) 0.0175(19) 0.0191(18) 0.0039(15) -0.0017(16) 0.0011(18)
C40 0.020(2) 0.028(3) 0.059(3) 0.015(2) -0.009(2) -0.001(2)
C41 0.021(2) 0.0155(18) 0.0087(15) -0.0002(13) -0.0037(15) -0.0021(16)
C42 0.019(2) 0.019(2) 0.0150(16) 0.0003(16) -0.0016(15) 0.0015(17)
C43 0.023(2) 0.022(2) 0.0140(17) 0.0013(15) -0.0062(16) -0.0006(17)
C44 0.027(2) 0.018(2) 0.0195(19) -0.0040(15) -0.0037(17) -0.0078(18)
C45 0.025(2) 0.021(2) 0.0161(17) -0.0027(15) -0.0015(16) 0.0029(17)
C46 0.021(2) 0.024(2) 0.0154(17) 0.0009(16) -0.0005(15) -0.0023(18)
C47 0.025(2) 0.022(2) 0.030(2) -0.0017(17) 0.0013(19) -0.0032(19)
C48 0.029(3) 0.028(2) 0.025(2) -0.0091(18) 0.0085(19) 0.000(2)
C49 0.093(4) 0.081(4) 0.064(4) -0.017(3) -0.024(3) 0.025(4)
C50 0.112(5) 0.071(4) 0.081(4) 0.020(3) -0.034(4) -0.012(4)
C51 0.078(4) 0.068(4) 0.057(3) 0.008(3) -0.007(3) -0.007(3)
C52 0.040(3) 0.047(3) 0.035(2) 0.004(2) -0.005(2) 0.011(2)
C53 0.050(3) 0.062(3) 0.036(2) -0.006(2) -0.006(2) 0.008(3)
C54 0.066(4) 0.086(4) 0.058(3) -0.018(3) -0.014(3) 0.011(3)
C55 0.051(3) 0.041(3) 0.021(2) 0.000(2) -0.001(2) 0.010(3)
C56 0.040(3) 0.036(3) 0.029(2) -0.008(2) 0.007(2) -0.005(2)
C57 0.043(3) 0.027(2) 0.030(2) -0.002(2) 0.013(2) 0.000(2)
C58 0.039(3) 0.040(3) 0.028(2) -0.007(2) 0.010(2) 0.010(3)
C59 0.042(3) 0.037(3) 0.039(3) -0.012(2) 0.021(2) 0.001(3)
C60 0.066(4) 0.025(3) 0.032(2) -0.002(2) 0.012(3) 0.004(3)

loop_
_atom_type_symbol
_atom_type_description
_atom_type_scat_dispersion_real
_atom_type_scat_dispersion_imag
_atom_type_scat_source
C C 0.0181 0.0091 'International Tables Vol C Tables 4.2.6.8 and 6.1.1.4'
H H 0.0000 0.0000 'International Tables Vol C Tables 4.2.6.8 and 6.1.1.4'
Au Au -4.4197 7.2980 'International Tables Vol C Tables 4.2.6.8 and 6.1.1.4'
Cl Cl 0.3639 0.7018 'International Tables Vol C Tables 4.2.6.8 and 6.1.1.4'
P P 0.2955 0.4335 'International Tables Vol C Tables 4.2.6.8 and 6.1.1.4'

loop_
_geom_angle_atom_site_label_1
_geom_angle_atom_site_label_2
_geom_angle_atom_site_label_3
_geom_angle
P1 Au1 Cl1 178.23(4)
C1 P1 Au1 111.07(14)
C1 P1 C9 104.86(19)
C1 P1 C17 105.46(19)
C9 P1 Au1 112.48(14)
C9 P1 C17 105.05(18)
C17 P1 Au1 116.96(13)
P2 Au2 Cl2 172.37(4)
C27 P2 Au2 119.75(13)
C27 P2 C41 102.73(18)
C33 P2 Au2 107.89(14)
C33 P2 C27 106.20(18)
C33 P2 C41 109.57(18)
C41 P2 Au2 110.34(14)
C2 C1 P1 119.8(3)
C2 C1 C6 119.0(4)
C6 C1 P1 121.3(3)
C1 C2 C3 121.2(4)
C2 C3 C7 120.2(4)
C4 C3 C2 118.4(4)
C4 C3 C7 121.3(4)
C3 C4 C5 122.0(4)
C4 C5 C8 120.5(4)
C6 C5 C4 118.4(4)
C6 C5 C8 121.1(4)
C5 C6 C1 121.1(4)
C10 C9 P1 117.4(3)
C14 C9 P1 123.0(3)
C14 C9 C10 119.5(4)
C11 C10 C9 120.8(4)
C10 C11 C15 120.2(4)
C12 C11 C10 118.6(4)
C12 C11 C15 121.2(4)
C11 C12 C13 122.2(4)
C12 C13 C16 119.9(4)
C14 C13 C12 118.6(4)
C14 C13 C16 121.4(4)
C13 C14 C9 120.2(4)
C18 C17 P1 120.4(3)
C18 C17 C22 119.4(4)
C22 C17 P1 120.1(3)
C17 C18 C19 116.7(4)
C17 C18 C23 123.6(4)
C19 C18 C23 118.7(4)
C20 C19 C18 121.0(4)
C21 C20 C19 120.8(4)
C20 C21 C22 116.8(4)
C20 C21 C32 122.2(4)
C22 C21 C32 120.2(4)
C21 C22 C17 121.2(4)
C18 C23 C24 112.4(3)
C25 C24 C23 112.4(3)
C26 C25 C24 122.3(4)
C26 C25 C30 116.7(4)
C30 C25 C24 120.4(4)
C27 C26 C25 121.6(4)
C26 C27 P2 121.1(3)
C26 C27 C28 119.6(4)
C28 C27 P2 119.3(3)
C27 C28 C31 124.2(4)
C29 C28 C27 116.2(4)
C29 C28 C31 118.4(4)
C30 C29 C28 121.6(4)
C29 C30 C25 119.8(4)
C28 C31 C32 112.7(3)
C21 C32 C31 112.5(4)
C34 C33 P2 116.6(3)
C34 C33 C38 119.6(4)
C38 C33 P2 123.8(3)
C33 C34 C35 121.0(4)
C34 C35 C39 120.7(4)
C36 C35 C34 117.8(4)
C36 C35 C39 121.5(4)
C35 C36 C37 122.2(4)
C36 C37 C40 119.4(4)
C38 C37 C36 119.3(4)
C38 C37 C40 121.4(4)
C37 C38 C33 120.1(4)
C42 C41 P2 121.3(3)
C42 C41 C46 119.8(4)
C46 C41 P2 118.5(3)
C41 C42 C43 120.6(4)
C42 C43 C47 120.4(4)
C44 C43 C42 118.3(4)
C44 C43 C47 121.3(4)
C45 C44 C43 122.1(4)
C44 C45 C46 118.5(4)
C44 C45 C48 120.9(4)
C46 C45 C48 120.5(4)
C45 C46 C41 120.6(4)
C54 C49 C50 124.7(10)
C49 C50 C51 118.1(9)
C52 C51 C50 112.9(8)
C51 C52 C53 121.7(7)
C54 C53 C52 125.5(8)
C49 C54 C53 117.1(9)
C56 C55 C60 119.4(5)
C55 C56 C57 120.4(5)
C58 C57 C56 119.2(5)
C59 C58 C57 121.1(6)
C60 C59 C58 119.5(6)
C59 C60 C55 120.4(5)

loop_
_geom_bond_atom_site_label_1
_geom_bond_atom_site_label_2
_geom_bond_distance
Au1 Cl1 2.2875(10)
Au1 P1 2.2378(10)
P1 C1 1.811(4)
P1 C9 1.819(4)
P1 C17 1.820(4)
Au2 Cl2 2.2795(10)
Au2 P2 2.2367(10)
P2 C27 1.823(4)
P2 C33 1.816(4)
P2 C41 1.825(4)
C1 C2 1.384(6)
C1 C6 1.408(6)
C2 C3 1.401(6)
C3 C4 1.386(6)
C3 C7 1.506(6)
C4 C5 1.398(6)
C5 C6 1.386(6)
C5 C8 1.502(6)
C9 C10 1.402(6)
C9 C14 1.398(6)
C10 C11 1.388(6)
C11 C12 1.380(7)
C11 C15 1.503(7)
C12 C13 1.398(6)
C13 C14 1.392(6)
C13 C16 1.509(6)
C17 C18 1.397(6)
C17 C22 1.406(6)
C18 C19 1.409(6)
C18 C23 1.503(6)
C19 C20 1.386(7)
C20 C21 1.382(6)
C21 C22 1.402(6)
C21 C32 1.517(6)
C23 C24 1.601(6)
C24 C25 1.509(6)
C25 C26 1.394(6)
C25 C30 1.400(6)
C26 C27 1.391(6)
C27 C28 1.412(6)
C28 C29 1.396(6)
C28 C31 1.520(6)
C29 C30 1.392(6)
C31 C32 1.586(6)
C33 C34 1.396(6)
C33 C38 1.396(6)
C34 C35 1.400(6)
C35 C36 1.387(6)
C35 C39 1.506(6)
C36 C37 1.389(6)
C37 C38 1.387(6)
C37 C40 1.514(6)
C41 C42 1.389(6)
C41 C46 1.401(6)
C42 C43 1.399(6)
C43 C44 1.399(7)
C43 C47 1.509(7)
C44 C45 1.390(7)
C45 C46 1.391(6)
C45 C48 1.515(6)
C49 C50 1.377(15)
C49 C54 1.306(13)
C50 C51 1.536(14)
C51 C52 1.352(10)
C52 C53 1.382(9)
C53 C54 1.314(11)
C55 C56 1.383(8)
C55 C60 1.397(9)
C56 C57 1.386(8)
C57 C58 1.382(9)
C58 C59 1.380(8)
C59 C60 1.372(9)
